data_4301617
loop_
_publ_author_name
'Konstantin A. Brylev'
'Yuri V. Mironov'
'Svetlana G. Kozlova'
'Vladimir E. Fedorov'
'Sung-Jin Kim'
'Hans-J\"urgen Pietzsch'
'Holger Stephan'
'Akitaka Ito'
'Shoji Ishizaka'
'Noboru Kitamura'

_publ_contact_author_address
;Nikolaev Institute of Inorganic Chemistry SB RAS,
3 Acad. Lavrentiev Prosp.,
630090 Novosibirsk, Russia
;
_publ_contact_author_email kbrylev@gmail.com
_publ_contact_author_fax '007 383 3309489'
_publ_contact_author_name 'Konstantin A. Brylev'
_publ_contact_author_phone '007 383 3309253'
_publ_section_title
;
The First Octahedral Cluster Complexes With Terminal Formate Ligands:
Synthesis, Structure, and Properties of K4[Re6S8(HCOO)6] and
Cs4[Re6S8(HCOO)6]
;
_journal_name_full 'Inorganic Chemistry'
_journal_page_first 2309
_journal_page_last 2315
_journal_paper_doi 10.1021/ic802178q
_journal_volume 48
_journal_year 2009
_chemical_formula_moiety K4[Re6S8(HCOO)6]
_chemical_formula_sum 'C6 H6 K4 O12 Re6 S8'
_chemical_formula_weight 1800.19
_chemical_name_systematic 'Potassium octakis(mu3-sulfido)-hexaformato-hexa-rhenium(III)'
_space_group_IT_number 205
_symmetry_cell_setting cubic
_symmetry_Int_Tables_number 205
_symmetry_space_group_name_Hall '-P 2ac 2ab 3'
_symmetry_space_group_name_H-M 'P a -3'
_atom_sites_solution_hydrogens geom
_atom_sites_solution_primary direct
_atom_sites_solution_secondary difmap
_audit_creation_method SHELXL-97
_cell_angle_alpha 90.00
_cell_angle_beta 90.00
_cell_angle_gamma 90.00
_cell_formula_units_Z 8
_cell_length_a 17.6324(3)
_cell_length_b 17.6324(3)
_cell_length_c 17.6324(3)
_cell_measurement_temperature 298(2)
_cell_volume 5481.94(16)
_computing_structure_refinement 'SHELXL-97 (Sheldrick, 1997)'
_computing_structure_solution 'SHELXS-97 (Sheldrick, 1990)'
_diffrn_ambient_temperature 298(2)
_diffrn_measured_fraction_theta_full 1.000
_diffrn_measured_fraction_theta_max 1.000
_diffrn_measurement_device_type 'Bruker SMART APEX CCD'
_diffrn_measurement_method '\f scans'
_diffrn_radiation_monochromator graphite
_diffrn_radiation_probe x-ray
_diffrn_radiation_type MoK\a
_diffrn_radiation_wavelength 0.71073
_diffrn_reflns_av_R_equivalents 0.0487
_diffrn_reflns_av_sigmaI/netI 0.0208
_diffrn_reflns_limit_h_max 17
_diffrn_reflns_limit_h_min -21
_diffrn_reflns_limit_k_max 21
_diffrn_reflns_limit_k_min -18
_diffrn_reflns_limit_l_max 21
_diffrn_reflns_limit_l_min -21
_diffrn_reflns_number 28633
_diffrn_reflns_theta_full 25.67
_diffrn_reflns_theta_max 25.67
_diffrn_reflns_theta_min 2.00
_diffrn_source 'fine-focus sealed tube'
_exptl_absorpt_coefficient_mu 27.657
_exptl_absorpt_correction_T_max 0.1685
_exptl_absorpt_correction_T_min 0.1685
_exptl_absorpt_correction_type multi-scan
_exptl_absorpt_process_details SADABS
_exptl_crystal_colour yellow
_exptl_crystal_density_diffrn 4.362
_exptl_crystal_density_method 'not measured'
_exptl_crystal_description cubic
_exptl_crystal_F_000 6336
_exptl_crystal_size_max 0.10
_exptl_crystal_size_mid 0.10
_exptl_crystal_size_min 0.10
_refine_diff_density_max 2.214
_refine_diff_density_min -1.190
_refine_diff_density_rms 0.194
_refine_ls_extinction_coef 0.000047(6)
_refine_ls_extinction_expression Fc^*^=kFc[1+0.001xFc^2^\l^3^/sin(2\q)]^-1/4^
_refine_ls_extinction_method SHELXL
_refine_ls_goodness_of_fit_ref 1.732
_refine_ls_matrix_type full
_refine_ls_number_parameters 111
_refine_ls_number_reflns 1750
_refine_ls_number_restraints 0
_refine_ls_restrained_S_all 1.732
_refine_ls_R_factor_all 0.0257
_refine_ls_R_factor_gt 0.0208
_refine_ls_shift/su_max 0.001
_refine_ls_shift/su_mean 0.000
_refine_ls_structure_factor_coef Fsqd
_refine_ls_weighting_details 'calc w=1/[\s^2^(Fo^2^)+(0.0079P)^2^+0.0000P] where P=(Fo^2^+2Fc^2^)/3'
_refine_ls_weighting_scheme calc
_refine_ls_wR_factor_gt 0.0444
_refine_ls_wR_factor_ref 0.0448
_reflns_number_gt 1550
_reflns_number_total 1750
_reflns_threshold_expression >2sigma(I)
_cod_data_source_file ic802178q_si_001_2.cif
_cod_data_source_block compound1
_cod_database_code 4301617

loop_
_symmetry_equiv_pos_as_xyz
'x, y, z'
'z, x, y'
'y, z, x'
'-y+1/2, -z, x+1/2'
'z+1/2, -x+1/2, -y'
'-y, z+1/2, -x+1/2'
'-z+1/2, -x, y+1/2'
'-z, x+1/2, -y+1/2'
'y+1/2, -z+1/2, -x'
'-x+1/2, -y, z+1/2'
'x+1/2, -y+1/2, -z'
'-x, y+1/2, -z+1/2'
'-x, -y, -z'
'-z, -x, -y'
'-y, -z, -x'
'y-1/2, z, -x-1/2'
'-z-1/2, x-1/2, y'
'y, -z-1/2, x-1/2'
'z-1/2, x, -y-1/2'
'z, -x-1/2, y-1/2'
'-y-1/2, z-1/2, x'
'x-1/2, y, -z-1/2'
'-x-1/2, y-1/2, z'
'x, -y-1/2, z-1/2'

loop_
_atom_site_label
_atom_site_type_symbol
_atom_site_fract_x
_atom_site_fract_y
_atom_site_fract_z
_atom_site_U_iso_or_equiv
_atom_site_adp_type
_atom_site_occupancy
_atom_site_symmetry_multiplicity
_atom_site_calc_flag
_atom_site_refinement_flags
_atom_site_disorder_assembly
_atom_site_disorder_group
Re1 Re 0.679585(15) 0.286964(14) 0.221660(14) 0.01710(9) Uani 1 1 d . . .
Re2 Re 0.640287(15) 0.149129(15) 0.252154(14) 0.01700(9) Uani 1 1 d . . .
K1 K 0.57665(10) 0.50672(10) 0.21728(10) 0.0423(5) Uani 1 1 d . . .
K2 K 0.5000 0.0000 0.0000 0.089(2) Uani 1 6 d S . .
K3 K 0.5000 0.0000 0.5000 0.0301(9) Uani 1 6 d S . .
S1 S 0.81037(9) 0.31037(9) 0.18963(9) 0.0238(7) Uani 1 3 d S . .
S2 S 0.55297(10) 0.25405(10) 0.26281(10) 0.0245(4) Uani 1 1 d . . .
S3 S 0.67350(10) 0.18950(10) 0.12590(9) 0.0238(4) Uani 1 1 d . . .
S4 S 0.61741(10) 0.11741(10) 0.38259(10) 0.0226(7) Uani 1 3 d S . .
O11 O 0.6355(3) 0.3716(3) 0.1492(3) 0.0276(12) Uani 1 1 d . . .
O12 O 0.6390(3) 0.4613(3) 0.0637(3) 0.0353(13) Uani 1 1 d . . .
O21 O 0.5535(3) 0.0750(3) 0.2193(3) 0.0301(12) Uani 1 1 d . . .
O22 O 0.4974(4) -0.0042(4) 0.1436(4) 0.069(2) Uani 1 1 d . . .
C1 C 0.6654(5) 0.4064(4) 0.0948(4) 0.0339(19) Uani 1 1 d . . .
H1 H 0.7117 0.3884 0.0770 0.041 Uiso 1 1 calc R . .
C2 C 0.5496(5) 0.0367(5) 0.1608(5) 0.059(3) Uani 1 1 d . . .
H2 H 0.5901 0.0397 0.1272 0.070 Uiso 1 1 calc R . .

loop_
_atom_site_aniso_label
_atom_site_aniso_U_11
_atom_site_aniso_U_22
_atom_site_aniso_U_33
_atom_site_aniso_U_23
_atom_site_aniso_U_13
_atom_site_aniso_U_12
Re1 0.01771(15) 0.01691(15) 0.01668(15) 0.00276(11) 0.00039(11) 0.00028(11)
Re2 0.01639(15) 0.01751(15) 0.01710(16) -0.00010(11) 0.00025(11) -0.00235(11)
K1 0.0372(10) 0.0426(11) 0.0471(11) -0.0132(9) 0.0044(9) -0.0053(8)
K2 0.089(2) 0.089(2) 0.089(2) -0.002(2) 0.002(2) -0.002(2)
K3 0.0301(9) 0.0301(9) 0.0301(9) -0.0061(10) -0.0061(10) 0.0061(10)
S1 0.0238(7) 0.0238(7) 0.0238(7) 0.0040(7) 0.0040(7) -0.0040(7)
S2 0.0185(9) 0.0286(10) 0.0266(10) 0.0025(8) 0.0006(7) 0.0011(7)
S3 0.0259(10) 0.0276(10) 0.0178(9) -0.0008(7) -0.0014(7) -0.0022(8)
S4 0.0226(7) 0.0226(7) 0.0226(7) 0.0031(7) 0.0031(7) -0.0031(7)
O11 0.024(3) 0.029(3) 0.030(3) 0.015(2) 0.001(2) 0.002(2)
O12 0.041(3) 0.033(3) 0.031(3) 0.014(3) 0.003(2) 0.010(2)
O21 0.027(3) 0.033(3) 0.030(3) -0.005(2) -0.001(2) -0.010(2)
O22 0.059(4) 0.085(5) 0.065(4) -0.036(4) 0.014(3) -0.040(4)
C1 0.035(5) 0.039(5) 0.028(4) 0.005(4) 0.012(4) 0.010(4)
C2 0.051(6) 0.073(7) 0.052(6) -0.031(5) 0.014(5) -0.032(5)

loop_
_atom_type_symbol
_atom_type_description
_atom_type_scat_dispersion_real
_atom_type_scat_dispersion_imag
_atom_type_scat_source
C C 0.0033 0.0016 'International Tables Vol C Tables 4.2.6.8 and 6.1.1.4'
H H 0.0000 0.0000 'International Tables Vol C Tables 4.2.6.8 and 6.1.1.4'
O O 0.0106 0.0060 'International Tables Vol C Tables 4.2.6.8 and 6.1.1.4'
S S 0.1246 0.1234 'International Tables Vol C Tables 4.2.6.8 and 6.1.1.4'
K K 0.2009 0.2494 'International Tables Vol C Tables 4.2.6.8 and 6.1.1.4'
Re Re -1.0185 7.2310 'International Tables Vol C Tables 4.2.6.8 and 6.1.1.4'

loop_
_geom_angle_atom_site_label_1
_geom_angle_atom_site_label_2
_geom_angle_atom_site_label_3
_geom_angle
_geom_angle_site_symmetry_1
_geom_angle_site_symmetry_3
_geom_angle_publ_flag
Re1 Re1 Re1 60.0 9_556 8_645 ?
Re1 Re1 Re2 60.157(9) 8_645 . ?
Re1 Re1 Re2 60.055(10) 9_556 9_556 ?
Re1 Re1 Re2 89.994(8) 8_645 9_556 ?
Re1 Re1 Re2 90.052(8) 9_556 . ?
Re1 Re1 K1 117.77(3) 8_645 18_565 ?
Re1 Re1 K1 174.83(3) 9_556 18_565 ?
Re2 Re1 Re2 59.842(12) . 9_556 ?
Re2 Re1 K1 84.87(3) . 18_565 ?
Re2 Re1 K1 116.15(3) 9_556 18_565 ?
S1 Re1 Re1 57.68(3) . 8_645 ?
S1 Re1 Re1 57.68(3) . 9_556 ?
S1 Re1 Re2 117.71(4) . 9_556 ?
S1 Re1 Re2 117.81(4) . . ?
S1 Re1 K1 125.85(4) . 18_565 ?
S1 Re1 S2 174.22(6) . . ?
S1 Re1 S3 90.03(4) . . ?
S1 Re1 S3 90.07(4) . 9_556 ?
S2 Re1 Re1 117.48(4) . 9_556 ?
S2 Re1 Re1 117.73(4) . 8_645 ?
S2 Re1 Re2 57.45(4) . 9_556 ?
S2 Re1 Re2 57.60(4) . . ?
S2 Re1 K1 58.74(5) . 18_565 ?
S3 Re1 Re1 57.67(4) . 8_645 ?
S3 Re1 Re1 57.72(4) 9_556 9_556 ?
S3 Re1 Re1 117.63(4) . 9_556 ?
S3 Re1 Re1 117.69(4) 9_556 8_645 ?
S3 Re1 Re2 57.53(4) 9_556 9_556 ?
S3 Re1 Re2 57.55(4) . . ?
S3 Re1 Re2 117.35(4) 9_556 . ?
S3 Re1 Re2 117.37(4) . 9_556 ?
S3 Re1 K1 60.17(5) . 18_565 ?
S3 Re1 K1 124.08(5) 9_556 18_565 ?
S3 Re1 S2 89.42(6) 9_556 . ?
S3 Re1 S2 89.88(6) . . ?
S3 Re1 S3 174.02(6) 9_556 . ?
O11 Re1 Re1 136.11(13) . 9_556 ?
O11 Re1 Re1 137.06(13) . 8_645 ?
O11 Re1 Re2 132.92(13) . 9_556 ?
O11 Re1 Re2 133.75(13) . . ?
O11 Re1 K1 48.91(13) . 18_565 ?
O11 Re1 S1 95.14(13) . . ?
O11 Re1 S2 90.63(13) . . ?
O11 Re1 S3 92.30(14) . 9_556 ?
O11 Re1 S3 93.65(14) . . ?
Re1 Re2 Re1 59.789(12) . 8_645 ?
Re2 Re2 Re1 60.028(9) 8_645 8_645 ?
Re2 Re2 Re1 60.130(9) 9_556 . ?
Re2 Re2 Re1 89.948(8) 9_556 8_645 ?
Re2 Re2 Re1 90.006(8) 8_645 . ?
Re2 Re2 Re2 60.0 9_556 8_645 ?
S2 Re2 Re1 57.75(4) . . ?
S2 Re2 Re1 57.77(4) 8_645 8_645 ?
S2 Re2 Re1 117.51(4) . 8_645 ?
S2 Re2 Re1 117.53(4) 8_645 . ?
S2 Re2 Re2 57.60(4) . 9_556 ?
S2 Re2 Re2 57.77(4) 8_645 8_645 ?
S2 Re2 Re2 117.57(4) . 8_645 ?
S2 Re2 Re2 117.74(4) 8_645 9_556 ?
S2 Re2 S2 174.25(6) 8_645 . ?
S3 Re2 Re1 57.56(4) . 8_645 ?
S3 Re2 Re1 57.63(4) . . ?
S3 Re2 Re2 117.56(4) . 8_645 ?
S3 Re2 Re2 117.73(4) . 9_556 ?
S3 Re2 S2 89.63(6) . 8_645 ?
S3 Re2 S2 90.03(6) . . ?
S4 Re2 Re1 117.51(4) . 8_645 ?
S4 Re2 Re1 117.61(4) . . ?
S4 Re2 Re2 57.52(4) . 8_645 ?
S4 Re2 Re2 57.52(4) . 9_556 ?
S4 Re2 S2 89.82(4) . . ?
S4 Re2 S2 89.92(4) . 8_645 ?
S4 Re2 S3 174.08(6) . . ?
O21 Re2 Re1 136.50(13) . . ?
O21 Re2 Re1 138.04(13) . 8_645 ?
O21 Re2 Re2 131.98(13) . 9_556 ?
O21 Re2 Re2 133.35(13) . 8_645 ?
O21 Re2 S2 91.92(14) . . ?
O21 Re2 S2 93.82(14) . 8_645 ?
O21 Re2 S3 96.10(14) . . ?
O21 Re2 S4 89.82(14) . . ?
S2 K1 Re1 37.19(3) 19_656 19_656 ?
S2 K1 S3 59.27(5) 19_656 19_656 ?
S2 K1 S3 63.15(5) 19_656 9_556 ?
S3 K1 Re1 36.97(3) 19_656 19_656 ?
S3 K1 Re1 98.71(5) 9_556 19_656 ?
S3 K1 S3 99.05(5) 19_656 9_556 ?
O11 K1 Re1 31.57(8) 19_656 19_656 ?
O11 K1 Re1 113.38(11) . 19_656 ?
O11 K1 S2 59.62(10) 19_656 19_656 ?
O11 K1 S2 84.99(11) . 19_656 ?
O11 K1 S3 59.12(10) . 9_556 ?
O11 K1 S3 60.49(10) 19_656 19_656 ?
O11 K1 S3 121.63(11) 19_656 9_556 ?
O11 K1 S3 144.22(12) . 19_656 ?
O11 K1 O11 104.65(12) . 19_656 ?
O11 K1 O12 43.45(13) . . ?
O11 K1 C1 23.04(16) . . ?
O11 K1 C1 81.90(17) 19_656 . ?
O11 K1 C2 121.7(2) 19_656 12_655 ?
O11 K1 C2 133.2(2) . 12_655 ?
O12 K1 Re1 87.28(10) . 19_656 ?
O12 K1 Re1 144.15(12) 18_565 19_656 ?
O12 K1 S2 81.20(11) . 19_656 ?
O12 K1 S2 152.92(12) 18_565 19_656 ?
O12 K1 S3 96.05(11) . 9_556 ?
O12 K1 S3 123.71(11) . 19_656 ?
O12 K1 S3 112.38(12) 18_565 9_556 ?
O12 K1 S3 143.36(13) 18_565 19_656 ?
O12 K1 O11 65.42(13) . 19_656 ?
O12 K1 O11 71.45(15) 18_565 . ?
O12 K1 O11 112.90(15) 18_565 19_656 ?
O12 K1 O12 72.57(17) 18_565 . ?
O12 K1 O21 77.93(15) 18_565 12_655 ?
O12 K1 O22 93.66(19) 18_565 12_655 ?
O12 K1 C1 22.11(15) . . ?
O12 K1 C1 76.90(19) 18_565 . ?
O12 K1 C2 84.0(2) 18_565 12_655 ?
O12 K1 C2 156.0(2) . 12_655 ?
O21 K1 Re1 101.72(11) 12_655 19_656 ?
O21 K1 S2 128.31(12) 12_655 19_656 ?
O21 K1 S3 69.82(11) 12_655 19_656 ?
O21 K1 S3 120.72(11) 12_655 9_556 ?
O21 K1 O11 103.17(15) 12_655 19_656 ?
O21 K1 O11 144.68(15) 12_655 . ?
O21 K1 O12 139.62(15) 12_655 . ?
O21 K1 C1 154.26(19) 12_655 . ?
O21 K1 C2 23.11(16) 12_655 12_655 ?
O22 K1 Re1 111.78(17) 12_655 19_656 ?
O22 K1 S2 109.67(16) 12_655 19_656 ?
O22 K1 S3 75.22(13) 12_655 9_556 ?
O22 K1 S3 76.09(16) 12_655 19_656 ?
O22 K1 O11 118.78(17) 12_655 . ?
O22 K1 O11 134.65(19) 12_655 19_656 ?
O22 K1 O12 159.82(19) 12_655 . ?
O22 K1 O21 45.51(15) 12_655 12_655 ?
O22 K1 C1 141.7(2) 12_655 . ?
O22 K1 C2 22.51(18) 12_655 12_655 ?
C1 K1 Re1 95.54(15) . 19_656 ?
C1 K1 S2 76.25(15) . 19_656 ?
C1 K1 S3 74.55(14) . 9_556 ?
C1 K1 S3 131.61(16) . 19_656 ?
C2 K1 Re1 109.84(19) 12_655 19_656 ?
C2 K1 S2 122.62(19) 12_655 19_656 ?
C2 K1 S3 97.71(16) 12_655 9_556 ?
C2 K1 S3 73.20(19) 12_655 19_656 ?
C2 K1 C1 154.4(2) 12_655 . ?
O22 K2 O22 89.4(2) . 4_554 ?
O22 K2 O22 89.4(2) . 5 ?
O22 K2 O22 89.4(2) 4_554 5 ?
O22 K2 O22 89.4(2) 16_656 13_655 ?
O22 K2 O22 89.4(2) 17_655 13_655 ?
O22 K2 O22 89.4(2) 17_655 16_656 ?
O22 K2 O22 90.6(2) 4_554 13_655 ?
O22 K2 O22 90.6(2) 13_655 5 ?
O22 K2 O22 90.6(2) 16_656 . ?
O22 K2 O22 90.6(2) 16_656 5 ?
O22 K2 O22 90.6(2) 17_655 . ?
O22 K2 O22 90.6(2) 17_655 4_554 ?
O22 K2 O22 180.0(3) 17_655 5 ?
O22 K2 O22 180.0 . 13_655 ?
O22 K2 O22 180.0 16_656 4_554 ?
O22 K2 C2 22.8(2) . . ?
O22 K2 C2 22.8(2) 4_554 4_554 ?
O22 K2 C2 22.8(2) 5 5 ?
O22 K2 C2 22.8(2) 13_655 13_655 ?
O22 K2 C2 22.8(2) 16_656 16_656 ?
O22 K2 C2 22.8(2) 17_655 17_655 ?
O22 K2 C2 71.4(2) . 4_554 ?
O22 K2 C2 71.4(2) 4_554 5 ?
O22 K2 C2 71.4(2) 5 . ?
O22 K2 C2 71.4(2) 13_655 16_656 ?
O22 K2 C2 71.4(2) 16_656 17_655 ?
O22 K2 C2 71.4(2) 17_655 13_655 ?
O22 K2 C2 77.2(2) . 17_655 ?
O22 K2 C2 77.2(2) 5 16_656 ?
O22 K2 C2 77.2(2) 4_554 13_655 ?
O22 K2 C2 77.2(2) 13_655 5 ?
O22 K2 C2 77.2(2) 16_656 . ?
O22 K2 C2 77.2(2) 17_655 4_554 ?
O22 K2 C2 102.8(2) . 5 ?
O22 K2 C2 102.8(2) 5 4_554 ?
O22 K2 C2 102.8(2) 4_554 . ?
O22 K2 C2 102.8(2) 13_655 17_655 ?
O22 K2 C2 102.8(2) 16_656 13_655 ?
O22 K2 C2 102.8(2) 17_655 16_656 ?
O22 K2 C2 108.6(2) . 16_656 ?
O22 K2 C2 108.6(2) 4_554 17_655 ?
O22 K2 C2 108.6(2) 13_655 4_554 ?
O22 K2 C2 108.6(2) 16_656 5 ?
O22 K2 C2 108.6(2) 5 13_655 ?
O22 K2 C2 108.6(2) 17_655 . ?
O22 K2 C2 157.2(2) . 13_655 ?
O22 K2 C2 157.2(2) 4_554 16_656 ?
O22 K2 C2 157.2(2) 16_656 4_554 ?
O22 K2 C2 157.2(2) 17_655 5 ?
O22 K2 C2 157.2(2) 5 17_655 ?
O22 K2 C2 157.2(2) 13_655 . ?
C2 K2 C2 89.5(3) . 5 ?
C2 K2 C2 89.5(3) . 4_554 ?
C2 K2 C2 89.5(3) 4_554 5 ?
C2 K2 C2 89.5(3) 13_655 16_656 ?
C2 K2 C2 89.5(3) 13_655 17_655 ?
C2 K2 C2 89.5(3) 17_655 16_656 ?
C2 K2 C2 90.5(3) . 16_656 ?
C2 K2 C2 90.5(3) . 17_655 ?
C2 K2 C2 90.5(3) 13_655 4_554 ?
C2 K2 C2 90.5(3) 13_655 5 ?
C2 K2 C2 90.5(3) 16_656 5 ?
C2 K2 C2 90.5(3) 17_655 4_554 ?
C2 K2 C2 180.0(4) 4_554 16_656 ?
C2 K2 C2 180.0(4) 17_655 5 ?
C2 K2 C2 180.00(12) 13_655 . ?
K1 K3 K1 72.80(3) 12_645 15_656 ?
K1 K3 K1 72.80(3) 12_645 17_655 ?
K1 K3 K1 72.80(3) 3 17_655 ?
K1 K3 K1 107.20(3) 12_645 3 ?
K1 K3 K1 107.20(3) 15_656 17_655 ?
K1 K3 K1 180.000(17) 3 15_656 ?
S4 K3 K1 68.34(3) . 3 ?
S4 K3 K1 68.34(3) . 12_645 ?
S4 K3 K1 68.34(3) 13_656 15_656 ?
S4 K3 K1 68.34(3) 13_656 17_655 ?
S4 K3 K1 111.66(3) . 15_656 ?
S4 K3 K1 111.66(3) . 17_655 ?
S4 K3 K1 111.66(3) 13_656 3 ?
S4 K3 K1 111.66(3) 13_656 12_645 ?
S4 K3 S4 180.0 13_656 . ?
O12 K3 K1 42.49(10) 5_556 15_656 ?
O12 K3 K1 42.49(10) 12_645 17_655 ?
O12 K3 K1 42.49(10) 15_656 12_645 ?
O12 K3 K1 42.49(10) 17_655 3 ?
O12 K3 K1 48.18(11) 12_645 12_645 ?
O12 K3 K1 66.97(10) 24_566 3 ?
O12 K3 K1 66.97(10) 3 17_655 ?
O12 K3 K1 66.97(10) 12_645 15_656 ?
O12 K3 K1 66.97(10) 17_655 12_645 ?
O12 K3 K1 48.18(11) 15_656 15_656 ?
O12 K3 K1 48.18(11) 3 3 ?
O12 K3 K1 48.18(11) 17_655 17_655 ?
O12 K3 K1 113.03(10) 5_556 12_645 ?
O12 K3 K1 113.03(10) 12_645 3 ?
O12 K3 K1 113.03(10) 15_656 17_655 ?
O12 K3 K1 113.03(10) 24_566 15_656 ?
O12 K3 K1 131.82(11) 5_556 17_655 ?
O12 K3 K1 137.51(10) 5_556 3 ?
O12 K3 K1 137.51(10) 24_566 17_655 ?
O12 K3 K1 137.51(10) 3 12_645 ?
O12 K3 K1 137.51(10) 17_655 15_656 ?
O12 K3 K1 131.82(11) 15_656 3 ?
O12 K3 K1 131.82(11) 24_566 12_645 ?
O12 K3 K1 131.82(11) 3 15_656 ?
O12 K3 S4 65.35(11) 5_556 13_656 ?
O12 K3 S4 65.35(11) 15_656 . ?
O12 K3 S4 65.35(11) 17_655 . ?
O12 K3 S4 65.35(11) 24_566 . ?
O12 K3 S4 65.35(11) 3 13_656 ?
O12 K3 S4 65.35(11) 12_645 13_656 ?
O12 K3 S4 114.65(11) 5_556 . ?
O12 K3 S4 114.65(11) 12_645 . ?
O12 K3 S4 114.65(11) 15_656 13_656 ?
O12 K3 S4 114.65(11) 17_655 13_656 ?
O12 K3 S4 114.65(11) 3 . ?
O12 K3 S4 114.65(11) 24_566 13_656 ?
O12 K3 O12 76.17(12) 12_645 15_656 ?
O12 K3 O12 76.17(12) 3 17_655 ?
O12 K3 O12 76.17(12) 12_645 17_655 ?
O12 K3 O12 76.17(12) 15_656 5_556 ?
O12 K3 O12 76.17(12) 3 24_566 ?
O12 K3 O12 76.17(12) 24_566 5_556 ?
O12 K3 O12 103.83(12) 12_645 5_556 ?
O12 K3 O12 103.83(12) 15_656 17_655 ?
O12 K3 O12 103.83(12) 15_656 24_566 ?
O12 K3 O12 103.83(12) 3 5_556 ?
O12 K3 O12 103.83(12) 12_645 3 ?
O12 K3 O12 103.83(12) 24_566 17_655 ?
O12 K3 O12 180.00(10) 12_645 24_566 ?
O12 K3 O12 180.0 3 15_656 ?
O12 K3 O12 180.0 17_655 5_556 ?
Re1 S1 Re1 64.64(7) 8_645 . ?
Re1 S1 Re1 64.64(7) 8_645 9_556 ?
Re1 S1 Re1 64.64(7) 9_556 . ?
Re1 S2 K1 84.07(6) . 18_565 ?
Re2 S2 Re1 64.64(4) . . ?
Re2 S2 Re1 64.79(4) 9_556 . ?
Re2 S2 Re2 64.64(5) 9_556 . ?
Re2 S2 K1 100.99(6) . 18_565 ?
Re2 S2 K1 148.77(7) 9_556 18_565 ?
Re1 S3 Re1 64.61(4) 8_645 . ?
Re1 S3 K1 82.86(6) . 18_565 ?
Re1 S3 K1 87.93(6) 8_645 8_645 ?
Re1 S3 K1 145.01(7) . 8_645 ?
Re1 S3 K1 147.32(7) 8_645 18_565 ?
Re2 S3 Re1 64.81(4) . . ?
Re2 S3 Re1 64.91(4) . 8_645 ?
Re2 S3 K1 99.48(6) . 18_565 ?
Re2 S3 K1 124.27(7) . 8_645 ?
K1 S3 K1 123.20(6) 18_565 8_645 ?
Re2 S4 Re2 64.96(7) . 8_645 ?
Re2 S4 Re2 64.96(7) 9_556 . ?
Re2 S4 Re2 64.96(7) 9_556 8_645 ?
Re2 S4 K3 141.68(4) . . ?
Re2 S4 K3 141.68(4) 8_645 . ?
Re2 S4 K3 141.68(4) 9_556 . ?
Re1 O11 K1 117.9(2) . . ?
Re1 O11 K1 99.51(17) . 18_565 ?
K1 O11 K1 109.56(15) . 18_565 ?
C1 O11 Re1 130.8(5) . . ?
C1 O11 K1 93.8(4) . . ?
C1 O11 K1 104.1(5) . 18_565 ?
K1 O12 K1 112.95(17) 19_656 . ?
K1 O12 K3 94.50(15) 19_656 2 ?
K3 O12 K1 88.67(14) 2 . ?
C1 O12 K1 86.9(4) . . ?
C1 O12 K1 127.1(5) . 19_656 ?
C1 O12 K3 136.1(5) . 2 ?
Re2 O21 K1 138.6(2) . 12_645 ?
C2 O21 Re2 127.8(5) . . ?
C2 O21 K1 93.0(5) . 12_645 ?
K2 O22 K1 152.4(3) . 12_645 ?
C2 O22 K1 95.4(6) . 12_645 ?
C2 O22 K2 102.7(6) . . ?
O11 C1 K1 63.2(4) . . ?
O12 C1 K1 71.0(4) . . ?
O12 C1 O11 125.3(7) . . ?
K2 C2 K1 113.5(3) . 12_645 ?
O21 C2 K1 63.9(4) . 12_645 ?
O21 C2 K2 155.9(7) . . ?
O22 C2 K1 62.1(5) . 12_645 ?
O22 C2 K2 54.5(5) . . ?
O22 C2 O21 125.4(9) . . ?

loop_
_geom_bond_atom_site_label_1
_geom_bond_atom_site_label_2
_geom_bond_distance
_geom_bond_site_symmetry_2
_geom_bond_publ_flag
Re1 Re1 2.5768(4) 8_645 ?
Re1 Re1 2.5768(4) 9_556 ?
Re1 Re2 2.5838(4) . ?
Re1 Re2 2.5864(4) 9_556 ?
Re1 K1 3.9791(18) 18_565 ?
Re1 S1 2.410(2) . ?
Re1 S2 2.4182(17) . ?
Re1 S3 2.4101(17) 9_556 ?
Re1 S3 2.4116(18) . ?
Re1 O11 2.113(4) . ?
Re2 Re1 2.5864(4) 8_645 ?
Re2 Re2 2.5789(4) 8_645 ?
Re2 Re2 2.5789(4) 9_556 ?
Re2 S2 2.4097(17) 8_645 ?
Re2 S2 2.4141(18) . ?
Re2 S3 2.4095(17) . ?
Re2 S4 2.401(2) . ?
Re2 O21 2.095(5) . ?
K1 Re1 3.9791(18) 19_656 ?
K1 S2 3.420(2) 19_656 ?
K1 S3 3.479(2) 19_656 ?
K1 S3 3.624(3) 9_556 ?
K1 O11 2.862(5) . ?
K1 O11 3.041(5) 19_656 ?
K1 O12 2.754(5) 18_565 ?
K1 O12 3.030(5) . ?
K1 O21 2.822(5) 12_655 ?
K1 O22 2.785(6) 12_655 ?
K1 C1 3.200(7) . ?
K1 C2 3.139(9) 12_655 ?
K2 O22 2.534(7) . ?
K2 O22 2.534(7) 4_554 ?
K2 O22 2.534(7) 13_655 ?
K2 O22 2.534(7) 16_656 ?
K2 O22 2.534(7) 17_655 ?
K2 O22 2.534(7) 5 ?
K2 C2 3.037(9) . ?
K2 C2 3.037(9) 4_554 ?
K2 C2 3.037(9) 13_655 ?
K2 C2 3.037(9) 16_656 ?
K2 C2 3.037(9) 17_655 ?
K2 C2 3.037(9) 5 ?
K3 K1 4.0642(18) 12_645 ?
K3 K1 4.0642(18) 15_656 ?
K3 K1 4.0642(18) 3 ?
K3 K1 4.0642(18) 17_655 ?
K3 S4 3.586(3) . ?
K3 S4 3.586(3) 13_656 ?
K3 O12 2.781(5) 5_556 ?
K3 O12 2.781(5) 12_645 ?
K3 O12 2.781(5) 15_656 ?
K3 O12 2.781(5) 17_655 ?
K3 O12 2.781(5) 24_566 ?
K3 O12 2.781(5) 3 ?
S1 Re1 2.410(2) 8_645 ?
S1 Re1 2.410(2) 9_556 ?
S2 Re2 2.4097(17) 9_556 ?
S2 K1 3.420(2) 18_565 ?
S3 Re1 2.4101(17) 8_645 ?
S3 K1 3.479(2) 18_565 ?
S3 K1 3.624(3) 8_645 ?
S4 Re2 2.401(2) 8_645 ?
S4 Re2 2.401(2) 9_556 ?
O11 K1 3.041(5) 18_565 ?
O11 C1 1.255(8) . ?
O12 K1 2.754(5) 19_656 ?
O12 K3 2.781(5) 2 ?
O12 C1 1.206(8) . ?
O21 K1 2.822(5) 12_645 ?
O21 C2 1.234(9) . ?
O22 K1 2.785(6) 12_645 ?
O22 C2 1.207(9) . ?
C2 K1 3.139(9) 12_645 ?
